data_9000803
loop_
_publ_author_name
'Levien, L.'
'Prewitt, C. T.'

_publ_section_title
;
 High-pressure crystal structure and compressibility of coesite
 P = 1 atm anisotropic refinement
;
_journal_name_full 'American Mineralogist'
_journal_page_first 324
_journal_page_last 333
_journal_volume 66
_journal_year 1981
_chemical_formula_sum 'O2 Si'
_chemical_name_mineral Coesite
_space_group_IT_number 15
_symmetry_space_group_name_Hall '-C 2yc'
_symmetry_space_group_name_H-M 'C 1 2/c 1'
_cell_angle_alpha 90
_cell_angle_beta 120.34
_cell_angle_gamma 90
_cell_length_a 7.1356
_cell_length_b 12.3692
_cell_length_c 7.1736
_cell_formula_units_Z 16
_cell_volume 546.439
_database_code_amcsd 0000817
_diffrn_ambient_pressure 100
_exptl_crystal_density_diffrn 2.921
_cod_original_formula_sum 'Si O2'
_cod_database_code 9000803

loop_
_symmetry_equiv_pos_as_xyz
x,y,z
1/2+x,1/2+y,z
x,-y,1/2+z
1/2+x,1/2-y,1/2+z
-x,y,1/2-z
1/2-x,1/2+y,1/2-z
-x,-y,-z
1/2-x,1/2-y,-z

loop_
_atom_site_aniso_label
_atom_site_aniso_U_11
_atom_site_aniso_U_22
_atom_site_aniso_U_33
_atom_site_aniso_U_12
_atom_site_aniso_U_13
_atom_site_aniso_U_23
Si1 0.00576 0.00504 0.00544 -0.00108 0.00294 -0.00074
Si2 0.00632 0.00574 0.00466 -0.00042 0.00309 -0.00031
O1 0.00961 0.00496 0.01087 -0.00232 0.00425 -0.00116
O2 0.01268 0.00938 0.00680 0.00000 0.00657 0.00000
O3 0.00961 0.01240 0.01068 -0.00185 0.00715 -0.00093
O4 0.01153 0.01178 0.00602 -0.00243 0.00212 -0.00178
O5 0.01018 0.00597 0.01320 -0.00004 0.00637 0.00058

loop_
_atom_site_label
_atom_site_fract_x
_atom_site_fract_y
_atom_site_fract_z
Si1 0.14035 0.10833 0.07230
Si2 0.50674 0.15796 0.54072
O1 0.00000 0.00000 0.00000
O2 0.50000 0.11634 0.75000
O3 0.26610 0.12324 0.94010
O4 0.31140 0.10378 0.32800
O5 0.01750 0.21177 0.47840

loop_
_cod_related_entry_id
_cod_related_entry_database
_cod_related_entry_code
1 AMCSD 0000817
